data_4318481
loop_
_publ_author_name
'Wenbin Yang'
'Canzhong Lu'
'Xiaoping Zhan'
'Honghui Zhuang'

_publ_contact_author_address
;
     Fujian Institute of Research  
        on the Structure of Matter,
        Chinese Academy of Sciences,
        Fuzhou, Fujian 350002, 
    P.R.China
;
_publ_contact_author_email czlu@ms.fjirsm.ac.cn
_publ_contact_author_fax 0086-0591-3714946
_publ_contact_author_name 'Dr. Canzhong Lu'
_publ_contact_author_phone 0086-0591-3705794
_publ_section_title
;
 Hydrothermal Synthesis of the First Vanadomolybdenum Polyoxocation with a
 "Metal-Bonded" Spherical Framework
;
_journal_name_full 'Inorganic Chemistry'
_journal_page_first 4621
_journal_page_last 4623
_journal_paper_doi 10.1021/ic025679h
_journal_volume 41
_journal_year 2002
_chemical_formula_sum 'H31 Mo12 O66 V7'
_chemical_formula_weight 2595.11
_chemical_name_systematic
; 
 ? 
;
_space_group_IT_number 128
_symmetry_cell_setting tetragonal
_symmetry_space_group_name_Hall '-P 4 2n'
_symmetry_space_group_name_H-M 'P 4/m n c'
_atom_sites_solution_hydrogens geom
_atom_sites_solution_primary direct
_atom_sites_solution_secondary difmap
_audit_creation_method SHELXL-97
_cell_angle_alpha 90.00
_cell_angle_beta 90.00
_cell_angle_gamma 90.00
_cell_formula_units_Z 2
_cell_length_a 12.7305(18)
_cell_length_b 12.7305(18)
_cell_length_c 17.788(4)
_cell_measurement_temperature 293(2)
_cell_volume 2882.8(9)
_computing_cell_refinement 'Simens CCD SAINT'
_computing_data_collection 'Simens SMART CCD'
_computing_data_reduction 'Simens CCD SAINT'
_computing_structure_refinement 'SHELXL-97 (Sheldrick, 1997)'
_computing_structure_solution 'SHELXS-97 (Sheldrick, 1990)'
_diffrn_ambient_temperature 293(2)
_diffrn_measured_fraction_theta_full 1.000
_diffrn_measured_fraction_theta_max 1.000
_diffrn_measurement_device_type 'Siemens CCD SMART'
_diffrn_measurement_method ?omega-scan
_diffrn_radiation_monochromator graphite
_diffrn_radiation_source 'fine-focus sealed tube'
_diffrn_radiation_type MoK\a
_diffrn_radiation_wavelength 0.71073
_diffrn_reflns_av_R_equivalents 0.0000
_diffrn_reflns_av_sigmaI/netI 0.0337
_diffrn_reflns_limit_h_max 15
_diffrn_reflns_limit_h_min 0
_diffrn_reflns_limit_k_max 11
_diffrn_reflns_limit_k_min 0
_diffrn_reflns_limit_l_max 21
_diffrn_reflns_limit_l_min 0
_diffrn_reflns_number 1478
_diffrn_reflns_theta_full 26.00
_diffrn_reflns_theta_max 26.00
_diffrn_reflns_theta_min 1.97
_exptl_absorpt_coefficient_mu 3.716
_exptl_absorpt_correction_T_max 1.000000
_exptl_absorpt_correction_T_min 0.556343
_exptl_crystal_colour deep-violet
_exptl_crystal_density_diffrn 2.990
_exptl_crystal_density_method 'not measured'
_exptl_crystal_description needle
_exptl_crystal_F_000 2448
_exptl_crystal_size_max 0.22
_exptl_crystal_size_mid 0.12
_exptl_crystal_size_min 0.10
_refine_diff_density_max 1.761
_refine_diff_density_min -2.146
_refine_diff_density_rms 0.297
_refine_ls_extinction_coef 0.0017(4)
_refine_ls_extinction_expression Fc^*^=kFc[1+0.001xFc^2^\l^3^/sin(2\q)]^-1/4^
_refine_ls_extinction_method SHELXL
_refine_ls_goodness_of_fit_ref 1.087
_refine_ls_hydrogen_treatment mixed
_refine_ls_matrix_type full
_refine_ls_number_parameters 100
_refine_ls_number_reflns 1478
_refine_ls_number_restraints 0
_refine_ls_restrained_S_all 1.087
_refine_ls_R_factor_all 0.0820
_refine_ls_R_factor_gt 0.0686
_refine_ls_shift/su_max 0.000
_refine_ls_shift/su_mean 0.000
_refine_ls_structure_factor_coef Fsqd
_refine_ls_weighting_details 'calc w=1/[\s^2^(Fo^2^)+(0.1495P)^2^+19.2040P] where P=(Fo^2^+2Fc^2^)/3'
_refine_ls_weighting_scheme calc
_refine_ls_wR_factor_gt 0.2182
_refine_ls_wR_factor_ref 0.2265
_reflns_number_gt 1204
_reflns_number_total 1478
_reflns_threshold_expression >2sigma(I)
_cod_data_source_file ic025679h_s2.cif
_cod_data_source_block Mo12V7
_cod_original_cell_volume 2882.8(8)
_cod_database_code 4318481

loop_
_symmetry_equiv_pos_as_xyz
'x, y, z'
'-x, -y, z'
'-y, x, z'
'y, -x, z'
'-x+1/2, y+1/2, -z+1/2'
'x+1/2, -y+1/2, -z+1/2'
'y+1/2, x+1/2, -z+1/2'
'-y+1/2, -x+1/2, -z+1/2'
'-x, -y, -z'
'x, y, -z'
'y, -x, -z'
'-y, x, -z'
'x-1/2, -y-1/2, z-1/2'
'-x-1/2, y-1/2, z-1/2'
'-y-1/2, -x-1/2, z-1/2'
'y-1/2, x-1/2, z-1/2'

loop_
_atom_site_label
_atom_site_type_symbol
_atom_site_fract_x
_atom_site_fract_y
_atom_site_fract_z
_atom_site_U_iso_or_equiv
_atom_site_adp_type
_atom_site_occupancy
_atom_site_symmetry_multiplicity
_atom_site_calc_flag
_atom_site_refinement_flags
_atom_site_disorder_assembly
_atom_site_disorder_group
Mo1 Mo -0.19846(8) 0.04315(8) 0.13830(6) 0.0347(5) Uani 1 1 d . . .
Mo2 Mo -0.23748(11) -0.15140(12) 0.0000 0.0422(5) Uani 1 2 d S . .
V1 V 0.0000 0.0000 0.0000 0.0221(10) Uani 1 8 d S . .
V2 V 0.0000 0.0000 0.2271(2) 0.0476(11) Uani 1 4 d S . .
V3 V -0.3083(8) 0.0640(8) 0.0000 0.032(2) Uani 1 2 d S . .
O1 O -0.0850(8) -0.0546(8) 0.0503(6) 0.014(2) Uani 0.50 1 d P . .
O2 O 0.0000 0.0000 0.3184(10) 0.073(6) Uani 1 4 d S . .
O3 O -0.1562(8) -0.2233(7) -0.0751(6) 0.065(3) Uani 1 1 d . . .
O4 O -0.1181(7) -0.0768(6) 0.1805(5) 0.051(2) Uani 1 1 d . . .
O5 O -0.2842(6) 0.0619(7) 0.2065(4) 0.045(2) Uani 1 1 d . . .
O6 O -0.2683(8) -0.0466(7) 0.0739(5) 0.065(3) Uani 1 1 d . . .
O7 O -0.3455(8) -0.2218(9) 0.0000 0.046(3) Uani 1 2 d S . .
O8 O -0.4366(11) 0.0945(14) 0.0000 0.067(4) Uani 1 2 d S . .
O9 O -0.3893(14) -0.0137(16) 0.3484(8) 0.125(6) Uiso 1 1 d . . .
O10 O -0.2222(19) -0.158(2) 0.3180(17) 0.205(12) Uiso 1 1 d . . .
O11 O -0.188(4) 0.069(4) 0.392(4) 0.19(2) Uiso 0.50 1 d P . .

loop_
_atom_site_aniso_label
_atom_site_aniso_U_11
_atom_site_aniso_U_22
_atom_site_aniso_U_33
_atom_site_aniso_U_23
_atom_site_aniso_U_13
_atom_site_aniso_U_12
Mo1 0.0317(6) 0.0384(6) 0.0340(7) -0.0030(4) 0.0137(4) 0.0015(4)
Mo2 0.0341(8) 0.0431(9) 0.0493(9) 0.000 0.000 -0.0113(6)
V1 0.0226(13) 0.0226(13) 0.021(2) 0.000 0.000 0.000
V2 0.0471(15) 0.0471(15) 0.049(3) 0.000 0.000 0.000
V3 0.027(5) 0.033(5) 0.036(5) 0.000 0.000 0.000(4)
O1 0.016(5) 0.016(5) 0.012(5) -0.002(4) 0.003(4) 0.005(4)
O2 0.095(10) 0.095(10) 0.027(9) 0.000 0.000 0.000
O3 0.081(7) 0.044(5) 0.069(6) 0.033(5) 0.052(6) 0.037(5)
O4 0.059(5) 0.031(4) 0.062(5) -0.025(4) -0.038(4) 0.017(4)
O5 0.033(4) 0.076(6) 0.028(4) 0.001(4) 0.016(3) 0.014(4)
O6 0.077(7) 0.048(5) 0.068(6) -0.041(5) -0.050(5) 0.040(5)
O7 0.027(6) 0.033(6) 0.077(9) 0.000 0.000 -0.017(5)
O8 0.038(7) 0.101(12) 0.063(8) 0.000 0.000 -0.003(8)

loop_
_atom_type_symbol
_atom_type_description
_atom_type_scat_dispersion_real
_atom_type_scat_dispersion_imag
_atom_type_scat_source
O O 0.0106 0.0060 'International Tables Vol C Tables 4.2.6.8 and 6.1.1.4'
V V 0.3005 0.5294 'International Tables Vol C Tables 4.2.6.8 and 6.1.1.4'
Mo Mo -1.6832 0.6857 'International Tables Vol C Tables 4.2.6.8 and 6.1.1.4'
H H 0.0000 0.0000 'International Tables Vol C Tables 4.2.6.8 and 6.1.1.4'

loop_
_geom_angle_atom_site_label_1
_geom_angle_atom_site_label_2
_geom_angle_atom_site_label_3
_geom_angle
_geom_angle_site_symmetry_1
_geom_angle_site_symmetry_3
_geom_angle_publ_flag
O5 Mo1 O6 103.1(5) . . ?
O5 Mo1 O3 102.8(5) . 11 ?
O6 Mo1 O3 91.3(4) . 11 ?
O5 Mo1 O4 99.8(4) . 4 ?
O6 Mo1 O4 156.3(4) . 4 ?
O3 Mo1 O4 89.4(3) 11 4 ?
O5 Mo1 O4 100.0(4) . . ?
O6 Mo1 O4 90.4(3) . . ?
O3 Mo1 O4 156.1(4) 11 . ?
O4 Mo1 O4 79.8(5) 4 . ?
O5 Mo1 O1 158.0(4) . . ?
O6 Mo1 O1 64.9(4) . . ?
O3 Mo1 O1 96.1(5) 11 . ?
O4 Mo1 O1 91.5(4) 4 . ?
O4 Mo1 O1 63.3(4) . . ?
O5 Mo1 O1 157.9(4) . 4 ?
O6 Mo1 O1 95.6(5) . 4 ?
O3 Mo1 O1 64.8(4) 11 4 ?
O4 Mo1 O1 63.5(3) 4 4 ?
O4 Mo1 O1 91.4(4) . 4 ?
O1 Mo1 O1 43.3(4) . 4 ?
O5 Mo1 V3 107.3(3) . . ?
O6 Mo1 V3 44.3(4) . . ?
O3 Mo1 V3 47.0(4) 11 . ?
O4 Mo1 V3 132.2(3) 4 . ?
O4 Mo1 V3 130.7(3) . . ?
O1 Mo1 V3 77.6(3) . . ?
O1 Mo1 V3 78.2(3) 4 . ?
O5 Mo1 V2 101.2(3) . . ?
O6 Mo1 V2 127.8(2) . . ?
O3 Mo1 V2 126.8(2) 11 . ?
O4 Mo1 V2 39.9(2) 4 . ?
O4 Mo1 V2 40.0(2) . . ?
O1 Mo1 V2 75.6(3) . . ?
O1 Mo1 V2 75.6(3) 4 . ?
V3 Mo1 V2 151.44(19) . . ?
O7 Mo2 O6 102.1(5) . 10 ?
O7 Mo2 O6 102.1(5) . . ?
O6 Mo2 O6 86.8(6) 10 . ?
O7 Mo2 O3 101.0(5) . . ?
O6 Mo2 O3 88.0(4) 10 . ?
O6 Mo2 O3 156.9(5) . . ?
O7 Mo2 O3 101.0(5) . 10 ?
O6 Mo2 O3 156.9(5) 10 10 ?
O6 Mo2 O3 88.0(4) . 10 ?
O3 Mo2 O3 88.1(6) . 10 ?
O7 Mo2 O1 158.7(2) . . ?
O6 Mo2 O1 93.6(5) 10 . ?
O6 Mo2 O1 64.2(4) . . ?
O3 Mo2 O1 93.8(4) . . ?
O3 Mo2 O1 64.0(4) 10 . ?
O7 Mo2 O1 158.7(2) . 10 ?
O6 Mo2 O1 64.2(4) 10 10 ?
O6 Mo2 O1 93.6(5) . 10 ?
O3 Mo2 O1 64.0(4) . 10 ?
O3 Mo2 O1 93.8(4) 10 10 ?
O1 Mo2 O1 42.5(5) . 10 ?
O7 Mo2 V3 104.9(5) . . ?
O6 Mo2 V3 43.4(3) 10 . ?
O6 Mo2 V3 43.4(3) . . ?
O3 Mo2 V3 128.4(3) . . ?
O3 Mo2 V3 128.4(3) 10 . ?
O1 Mo2 V3 76.8(3) . . ?
O1 Mo2 V3 76.8(3) 10 . ?
O7 Mo2 V3 104.8(5) . 3 ?
O6 Mo2 V3 128.3(3) 10 3 ?
O6 Mo2 V3 128.3(3) . 3 ?
O3 Mo2 V3 44.1(3) . 3 ?
O3 Mo2 V3 44.1(3) 10 3 ?
O1 Mo2 V3 75.6(3) . 3 ?
O1 Mo2 V3 75.6(3) 10 3 ?
V3 Mo2 V3 150.3(3) . 3 ?
O1 V1 O1 71.0(4) 10 12 ?
O1 V1 O1 71.0(4) 10 11 ?
O1 V1 O1 110.4(8) 12 11 ?
O1 V1 O1 110.4(8) 10 9 ?
O1 V1 O1 71.0(4) 12 9 ?
O1 V1 O1 71.0(4) 11 9 ?
O1 V1 O1 69.6(8) 10 . ?
O1 V1 O1 109.0(4) 12 . ?
O1 V1 O1 109.0(4) 11 . ?
O1 V1 O1 180.0(11) 9 . ?
O1 V1 O1 180.0(10) 10 2 ?
O1 V1 O1 109.0(4) 12 2 ?
O1 V1 O1 109.0(4) 11 2 ?
O1 V1 O1 69.6(8) 9 2 ?
O1 V1 O1 110.4(8) . 2 ?
O1 V1 O1 109.0(4) 10 4 ?
O1 V1 O1 180.0(10) 12 4 ?
O1 V1 O1 69.6(8) 11 4 ?
O1 V1 O1 109.0(4) 9 4 ?
O1 V1 O1 71.0(4) . 4 ?
O1 V1 O1 71.0(4) 2 4 ?
O1 V1 O1 109.0(4) 10 3 ?
O1 V1 O1 69.6(8) 12 3 ?
O1 V1 O1 180.0(11) 11 3 ?
O1 V1 O1 109.0(4) 9 3 ?
O1 V1 O1 71.0(4) . 3 ?
O1 V1 O1 71.0(4) 2 3 ?
O1 V1 O1 110.4(8) 4 3 ?
O2 V2 O4 114.8(3) . . ?
O2 V2 O4 114.8(3) . 2 ?
O4 V2 O4 130.4(6) . 2 ?
O2 V2 O4 114.8(3) . 4 ?
O4 V2 O4 79.9(2) . 4 ?
O4 V2 O4 79.9(2) 2 4 ?
O2 V2 O4 114.8(3) . 3 ?
O4 V2 O4 79.9(2) . 3 ?
O4 V2 O4 79.9(2) 2 3 ?
O4 V2 O4 130.4(6) 4 3 ?
O2 V2 Mo1 121.42(7) . 3 ?
O4 V2 Mo1 39.7(2) . 3 ?
O4 V2 Mo1 109.4(3) 2 3 ?
O4 V2 Mo1 109.1(3) 4 3 ?
O4 V2 Mo1 40.2(2) 3 3 ?
O2 V2 Mo1 121.42(7) . . ?
O4 V2 Mo1 40.2(2) . . ?
O4 V2 Mo1 109.1(3) 2 . ?
O4 V2 Mo1 39.7(2) 4 . ?
O4 V2 Mo1 109.4(3) 3 . ?
Mo1 V2 Mo1 74.24(7) 3 . ?
O2 V2 Mo1 121.42(7) . 2 ?
O4 V2 Mo1 109.1(3) . 2 ?
O4 V2 Mo1 40.2(2) 2 2 ?
O4 V2 Mo1 109.4(3) 4 2 ?
O4 V2 Mo1 39.7(2) 3 2 ?
Mo1 V2 Mo1 74.24(7) 3 2 ?
Mo1 V2 Mo1 117.17(15) . 2 ?
O2 V2 Mo1 121.42(7) . 4 ?
O4 V2 Mo1 109.4(3) . 4 ?
O4 V2 Mo1 39.7(2) 2 4 ?
O4 V2 Mo1 40.2(2) 4 4 ?
O4 V2 Mo1 109.1(3) 3 4 ?
Mo1 V2 Mo1 117.17(15) 3 4 ?
Mo1 V2 Mo1 74.24(7) . 4 ?
Mo1 V2 Mo1 74.24(7) 2 4 ?
O8 V3 O6 114.3(7) . 10 ?
O8 V3 O6 114.3(7) . . ?
O6 V3 O6 82.6(6) 10 . ?
O8 V3 O3 112.0(7) . 11 ?
O6 V3 O3 133.6(7) 10 11 ?
O6 V3 O3 80.9(4) . 11 ?
O8 V3 O3 112.0(7) . 4 ?
O6 V3 O3 80.9(4) 10 4 ?
O6 V3 O3 133.6(7) . 4 ?
O3 V3 O3 79.8(6) 11 4 ?
O8 V3 Mo1 120.01(18) . 10 ?
O6 V3 Mo1 40.3(3) 10 10 ?
O6 V3 Mo1 112.3(5) . 10 ?
O3 V3 Mo1 110.6(5) 11 10 ?
O3 V3 Mo1 40.7(2) 4 10 ?
O8 V3 Mo1 120.01(18) . . ?
O6 V3 Mo1 112.3(5) 10 . ?
O6 V3 Mo1 40.3(3) . . ?
O3 V3 Mo1 40.7(2) 11 . ?
O3 V3 Mo1 110.6(5) 4 . ?
Mo1 V3 Mo1 119.9(4) 10 . ?
O8 V3 Mo2 121.6(8) . . ?
O6 V3 Mo2 41.3(3) 10 . ?
O6 V3 Mo2 41.3(3) . . ?
O3 V3 Mo2 111.9(4) 11 . ?
O3 V3 Mo2 111.9(4) 4 . ?
Mo1 V3 Mo2 76.0(2) 10 . ?
Mo1 V3 Mo2 76.0(2) . . ?
O8 V3 Mo2 118.8(8) . 11 ?
O6 V3 Mo2 110.7(4) 10 11 ?
O6 V3 Mo2 110.7(4) . 11 ?
O3 V3 Mo2 39.9(3) 11 11 ?
O3 V3 Mo2 39.9(3) 4 11 ?
Mo1 V3 Mo2 74.9(2) 10 11 ?
Mo1 V3 Mo2 74.9(2) . 11 ?
Mo2 V3 Mo2 119.7(3) . 11 ?
V1 O1 O1 55.2(4) . 10 ?
V1 O1 O1 54.51(19) . 4 ?
O1 O1 O1 90.000(1) 10 4 ?
V1 O1 O1 54.51(19) . 3 ?
O1 O1 O1 90.000(1) 10 3 ?
O1 O1 O1 90.000(1) 4 3 ?
V1 O1 Mo1 122.9(6) . . ?
O1 O1 Mo1 129.4(3) 10 . ?
O1 O1 Mo1 68.4(5) 4 . ?
O1 O1 Mo1 132.8(3) 3 . ?
V1 O1 Mo2 123.9(6) . . ?
O1 O1 Mo2 68.7(2) 10 . ?
O1 O1 Mo2 131.0(7) 4 . ?
O1 O1 Mo2 131.5(6) 3 . ?
Mo1 O1 Mo2 91.2(4) . . ?
V1 O1 Mo1 122.9(6) . 3 ?
O1 O1 Mo1 129.4(2) 10 3 ?
O1 O1 Mo1 132.8(3) 4 3 ?
O1 O1 Mo1 68.4(5) 3 3 ?
Mo1 O1 Mo1 95.6(4) . 3 ?
Mo2 O1 Mo1 91.7(4) . 3 ?
Mo1 O3 Mo2 139.3(6) 12 . ?
Mo1 O3 V3 92.3(5) 12 3 ?
Mo2 O3 V3 96.0(5) . 3 ?
Mo1 O4 V2 100.4(4) 3 . ?
Mo1 O4 Mo1 135.3(5) 3 . ?
V2 O4 Mo1 99.8(3) . . ?
Mo1 O6 Mo2 139.4(6) . . ?
Mo1 O6 V3 95.4(5) . . ?
Mo2 O6 V3 95.2(5) . . ?

loop_
_geom_bond_atom_site_label_1
_geom_bond_atom_site_label_2
_geom_bond_distance
_geom_bond_site_symmetry_2
_geom_bond_publ_flag
Mo1 O5 1.650(7) . ?
Mo1 O6 1.846(8) . ?
Mo1 O3 1.854(8) 11 ?
Mo1 O4 1.969(7) 4 ?
Mo1 O4 1.985(7) . ?
Mo1 O1 2.467(10) . ?
Mo1 O1 2.468(11) 4 ?
Mo1 V3 2.842(5) . ?
Mo1 V2 3.030(3) . ?
Mo2 O7 1.642(10) . ?
Mo2 O6 1.914(8) 10 ?
Mo2 O6 1.914(8) . ?
Mo2 O3 1.921(8) . ?
Mo2 O3 1.921(8) 10 ?
Mo2 O1 2.467(11) . ?
Mo2 O1 2.467(11) 10 ?
Mo2 V3 2.887(11) . ?
Mo2 V3 2.977(10) 3 ?
V1 O1 1.567(11) 10 ?
V1 O1 1.567(11) 12 ?
V1 O1 1.567(11) 11 ?
V1 O1 1.567(11) 9 ?
V1 O1 1.567(11) . ?
V1 O1 1.567(11) 2 ?
V1 O1 1.567(11) 4 ?
V1 O1 1.567(11) 3 ?
V2 O2 1.624(18) . ?
V2 O4 1.976(8) . ?
V2 O4 1.976(8) 2 ?
V2 O4 1.976(8) 4 ?
V2 O4 1.976(8) 3 ?
V2 Mo1 3.030(3) 3 ?
V2 Mo1 3.030(3) 2 ?
V2 Mo1 3.030(3) 4 ?
V3 O8 1.680(17) . ?
V3 O6 1.993(12) 10 ?
V3 O6 1.993(12) . ?
V3 O3 2.082(12) 11 ?
V3 O3 2.082(12) 4 ?
V3 Mo1 2.842(5) 10 ?
V3 Mo2 2.977(10) 11 ?
O1 O1 1.79(2) 10 ?
O1 O1 1.819(15) 4 ?
O1 O1 1.819(15) 3 ?
O1 Mo1 2.468(11) 3 ?
O3 Mo1 1.854(8) 12 ?
O3 V3 2.082(12) 3 ?
O4 Mo1 1.969(7) 3 ?
